data_1518302
loop_
_publ_author_name
'Chang, Meng-Yang'
'Cheng, Yu-Chieh'
'Lu, Yi-Ju'

_publ_section_title
;
 One-Pot Access to Sulfonylmethyl Arylpyrroles via the Domino Aerobic
 Wacker-Type Aminocyclization/1,4-Sulfonyl Migration.
;
_journal_issue 23
_journal_name_full 'Organic letters'
_journal_page_first 6252
_journal_paper_doi 10.1021/ol5032238
_journal_volume 16
_journal_year 2014
_chemical_formula_sum 'C19 H16 F3 N O2 S'
_chemical_formula_weight 379.39
_space_group_crystal_system triclinic
_space_group_IT_number 2
_space_group_name_Hall '-P 1'
_space_group_name_H-M_alt 'P -1'
_symmetry_space_group_name_Hall '-P 1'
_symmetry_space_group_name_H-M 'P -1'
_atom_sites_solution_hydrogens geom
_audit_creation_method SHELXL-2014/6
_cell_angle_alpha 82.313(10)
_cell_angle_beta 85.656(11)
_cell_angle_gamma 79.880(10)
_cell_formula_units_Z 2
_cell_length_a 8.617(4)
_cell_length_b 9.533(5)
_cell_length_c 11.024(5)
_cell_measurement_reflns_used 5505
_cell_measurement_temperature 100(2)
_cell_measurement_theta_max 26.1531
_cell_measurement_theta_min 2.1866
_cell_volume 882.2(7)
_computing_cell_refinement 'SAINT V8.34A (Bruker AXS Inc., 2013)'
_computing_data_collection 'APEX2 (Bruker AXS, 2010)'
_computing_data_reduction 'SAINT V8.34A (Bruker AXS Inc., 2013)'
_computing_molecular_graphics 'SHELXTL (Sheldrick, 2008)'
_computing_publication_material SHELXTL
_computing_structure_refinement 'SHELXL-2014/6 (Sheldrick, 2014)'
_diffrn_ambient_temperature 100(2)
_diffrn_detector_area_resol_mean 8.3333
_diffrn_measured_fraction_theta_full 0.991
_diffrn_measured_fraction_theta_max 0.960
_diffrn_measurement_device_type 'Bruker APEX-II CCD'
_diffrn_measurement_method '\f and \w scans'
_diffrn_radiation_type MoK\a
_diffrn_radiation_wavelength 0.71073
_diffrn_reflns_av_R_equivalents 0.0212
_diffrn_reflns_av_unetI/netI 0.0231
_diffrn_reflns_Laue_measured_fraction_full 0.991
_diffrn_reflns_Laue_measured_fraction_max 0.960
_diffrn_reflns_limit_h_max 10
_diffrn_reflns_limit_h_min -10
_diffrn_reflns_limit_k_max 11
_diffrn_reflns_limit_k_min -6
_diffrn_reflns_limit_l_max 13
_diffrn_reflns_limit_l_min -13
_diffrn_reflns_number 12583
_diffrn_reflns_point_group_measured_fraction_full 0.991
_diffrn_reflns_point_group_measured_fraction_max 0.960
_diffrn_reflns_theta_full 25.242
_diffrn_reflns_theta_max 26.730
_diffrn_reflns_theta_min 2.187
_exptl_absorpt_coefficient_mu 0.227
_exptl_absorpt_correction_T_max 0.9485
_exptl_absorpt_correction_T_min 0.8313
_exptl_absorpt_correction_type multi-scan
_exptl_absorpt_process_details 'SADABS V2014/4 (Bruker AXS Inc.)'
_exptl_crystal_colour Colorless
_exptl_crystal_density_diffrn 1.428
_exptl_crystal_density_meas ?
_exptl_crystal_density_method 'not measured'
_exptl_crystal_description Lump
_exptl_crystal_F_000 392
_exptl_crystal_size_max 0.30
_exptl_crystal_size_mid 0.25
_exptl_crystal_size_min 0.25
_refine_diff_density_max 0.221
_refine_diff_density_min -0.276
_refine_diff_density_rms 0.033
_refine_ls_extinction_method none
_refine_ls_goodness_of_fit_ref 1.016
_refine_ls_hydrogen_treatment constr
_refine_ls_matrix_type full
_refine_ls_number_parameters 264
_refine_ls_number_reflns 3581
_refine_ls_number_restraints 39
_refine_ls_restrained_S_all 1.077
_refine_ls_R_factor_all 0.0483
_refine_ls_R_factor_gt 0.0377
_refine_ls_shift/su_max 0.138
_refine_ls_shift/su_mean 0.012
_refine_ls_structure_factor_coef Fsqd
_refine_ls_weighting_details 'w=1/[\s^2^(Fo^2^)+(0.0444P)^2^+0.2653P] where P=(Fo^2^+2Fc^2^)/3'
_refine_ls_weighting_scheme calc
_refine_ls_wR_factor_gt 0.0934
_refine_ls_wR_factor_ref 0.1019
_reflns_Friedel_coverage 0.000
_reflns_number_gt 2903
_reflns_number_total 3581
_reflns_threshold_expression 'I > 2\s(I)'
_cod_data_source_file ol5032238_si_003.cif
_cod_data_source_block mo_140929_0m_a
_cod_depositor_comments
;
The following automatic conversions were performed:

'_exptl_crystal_density_meas' value 'not measured' was changed to '?'
- the value is perceived as not measured.

Automatic conversion script
Id: cif_fix_values 3008 2015-01-20 13:52:24Z robertas 

 Adding full bibliography for 1518300--1518302.cif.
;
_cod_original_cell_volume 882.3(7)
_cod_database_code 1518302
_shelx_space_group_comment
;
The symmetry employed for this shelxl refinement is uniquely defined
by the following loop, which should always be used as a source of
symmetry information in preference to the above space-group names.
They are only intended as comments.
;
_shelxl_version_number 2014/6

loop_
_space_group_symop_operation_xyz
'x, y, z'
'-x, -y, -z'

loop_
_atom_site_label
_atom_site_type_symbol
_atom_site_fract_x
_atom_site_fract_y
_atom_site_fract_z
_atom_site_U_iso_or_equiv
_atom_site_adp_type
_atom_site_occupancy
_atom_site_site_symmetry_order
_atom_site_calc_flag
_atom_site_refinement_flags_posn
_atom_site_refinement_flags_adp
_atom_site_refinement_flags_occupancy
_atom_site_disorder_assembly
_atom_site_disorder_group
C1 C 0.36754(19) -0.07966(17) 0.28619(14) 0.0457(4) Uani 1 1 d . . . . .
C2 C 0.4920(2) -0.0248(2) 0.32364(16) 0.0564(4) Uani 1 1 d . . . . .
H2 H 0.4796 0.0230 0.3949 0.068 Uiso 1 1 calc R U . . .
C3 C 0.6344(2) -0.0403(2) 0.25626(17) 0.0615(5) Uani 1 1 d . . . . .
H3 H 0.7202 -0.0038 0.2827 0.074 Uiso 1 1 calc R U . . .
C4 C 0.6552(2) -0.1077(2) 0.15123(17) 0.0568(4) Uani 1 1 d . . . . .
C5 C 0.5304(2) -0.1627(2) 0.11633(18) 0.0689(5) Uani 1 1 d . . . . .
H5 H 0.5432 -0.2107 0.0451 0.083 Uiso 1 1 calc R U . . .
C6 C 0.3869(2) -0.1498(2) 0.18251(17) 0.0609(5) Uani 1 1 d . . . . .
H6 H 0.3022 -0.1887 0.1571 0.073 Uiso 1 1 calc R U . . .
C7 C 0.8100(3) -0.1179(3) 0.0757(2) 0.0788(6) Uani 1 1 d . . . . .
H7A H 0.8175 -0.1943 0.0231 0.118 Uiso 1 1 calc R U . . .
H7B H 0.8979 -0.1399 0.1304 0.118 Uiso 1 1 calc R U . . .
H7C H 0.8150 -0.0263 0.0246 0.118 Uiso 1 1 calc R U . . .
C8 C 0.0851(2) 0.11941(18) 0.30803(15) 0.0491(4) Uani 1 1 d . . . . .
H8A H 0.0854 0.1240 0.2178 0.059 Uiso 1 1 calc R U . . .
H8B H -0.0263 0.1314 0.3400 0.059 Uiso 1 1 calc R U . . .
C9 C 0.15602(19) 0.24026(17) 0.33795(15) 0.0471(4) Uani 1 1 d . . . . .
C10 C 0.2455(2) 0.3287(2) 0.26675(17) 0.0581(4) Uani 1 1 d . . . . .
H10 H 0.2783 0.3240 0.1829 0.070 Uiso 1 1 calc R U . . .
C11 C 0.2796(2) 0.4273(2) 0.34036(18) 0.0588(5) Uani 1 1 d . . . . .
H11 H 0.3392 0.5020 0.3148 0.071 Uiso 1 1 calc R U . . .
C12 C 0.21194(18) 0.39732(17) 0.45625(16) 0.0474(4) Uani 1 1 d . . . . .
C13 C 0.21437(18) 0.46342(16) 0.56843(16) 0.0464(4) Uani 1 1 d . . . . .
C14 C 0.1282(2) 0.42234(19) 0.67595(18) 0.0571(4) Uani 1 1 d . . . . .
H14 H 0.0620 0.3524 0.6758 0.069 Uiso 1 1 calc R U . . .
C15 C 0.1373(2) 0.4812(2) 0.78192(18) 0.0615(5) Uani 1 1 d . . . . .
H15 H 0.0769 0.4520 0.8536 0.074 Uiso 1 1 calc R U . . .
C16 C 0.2333(2) 0.58233(18) 0.78520(17) 0.0530(4) Uani 1 1 d . . . . .
C17 C 0.3147(2) 0.6287(2) 0.67842(19) 0.0597(5) Uani 1 1 d . . . . .
H17 H 0.3775 0.7012 0.6786 0.072 Uiso 1 1 calc R U . . .
C18 C 0.3052(2) 0.57028(19) 0.57164(18) 0.0571(4) Uani 1 1 d . . . . .
H18 H 0.3615 0.6035 0.4991 0.069 Uiso 1 1 calc R U . . .
C19 C 0.2475(3) 0.6401(2) 0.9020(2) 0.0692(5) Uani 1 1 d . . . . .
F1 F 0.2735(12) 0.5402(4) 0.9934(4) 0.129(2) Uani 0.615(7) 1 d D U P A 1
F2 F 0.1252(7) 0.7278(10) 0.9339(5) 0.145(3) Uani 0.615(7) 1 d D U P A 1
F3 F 0.3668(8) 0.7110(9) 0.8993(4) 0.125(2) Uani 0.615(7) 1 d D U P A 1
F1' F 0.1522(14) 0.5987(14) 0.9955(6) 0.126(3) Uani 0.385(7) 1 d D U P A 2
F2' F 0.2147(17) 0.7760(5) 0.8940(7) 0.126(3) Uani 0.385(7) 1 d D U P A 2
F3' F 0.3834(9) 0.6031(16) 0.9433(10) 0.142(3) Uani 0.385(7) 1 d D U P A 2
N1 N 0.13622(15) 0.28281(14) 0.45254(12) 0.0459(3) Uani 1 1 d . . . . .
H1 H 0.0827 0.2427 0.5148 0.055 Uiso 1 1 calc R U . . .
O1 O 0.09207(16) -0.15679(14) 0.33948(12) 0.0646(4) Uani 1 1 d . . . . .
O2 O 0.20979(15) -0.04932(13) 0.49522(10) 0.0578(3) Uani 1 1 d . . . . .
S1 S 0.18374(5) -0.05405(4) 0.36849(4) 0.04741(14) Uani 1 1 d . . . . .

loop_
_atom_site_aniso_label
_atom_site_aniso_U_11
_atom_site_aniso_U_22
_atom_site_aniso_U_33
_atom_site_aniso_U_23
_atom_site_aniso_U_13
_atom_site_aniso_U_12
C1 0.0528(9) 0.0440(8) 0.0418(8) -0.0083(6) -0.0042(7) -0.0095(7)
C2 0.0624(11) 0.0690(12) 0.0447(9) -0.0187(8) -0.0043(8) -0.0199(9)
C3 0.0556(11) 0.0769(13) 0.0571(11) -0.0121(9) -0.0065(8) -0.0206(9)
C4 0.0560(10) 0.0582(11) 0.0527(10) -0.0064(8) -0.0011(8) -0.0012(8)
C5 0.0701(13) 0.0823(14) 0.0594(12) -0.0373(10) 0.0028(10) -0.0078(10)
C6 0.0592(11) 0.0690(12) 0.0621(11) -0.0304(9) -0.0043(9) -0.0146(9)
C7 0.0678(13) 0.0869(16) 0.0755(14) -0.0105(12) 0.0137(11) -0.0033(11)
C8 0.0491(9) 0.0533(10) 0.0462(9) -0.0078(7) -0.0033(7) -0.0107(7)
C9 0.0467(9) 0.0436(9) 0.0499(9) -0.0045(7) -0.0024(7) -0.0060(7)
C10 0.0595(11) 0.0586(11) 0.0557(11) -0.0031(8) 0.0064(8) -0.0153(8)
C11 0.0567(10) 0.0531(10) 0.0679(12) -0.0013(8) 0.0030(9) -0.0200(8)
C12 0.0403(8) 0.0393(8) 0.0628(10) -0.0038(7) -0.0024(7) -0.0088(6)
C13 0.0382(8) 0.0378(8) 0.0628(10) -0.0054(7) -0.0043(7) -0.0053(6)
C14 0.0584(10) 0.0481(10) 0.0698(12) -0.0112(8) 0.0036(9) -0.0223(8)
C15 0.0685(12) 0.0543(11) 0.0643(12) -0.0089(9) 0.0051(9) -0.0201(9)
C16 0.0491(9) 0.0436(9) 0.0670(11) -0.0104(8) -0.0091(8) -0.0044(7)
C17 0.0511(10) 0.0502(10) 0.0833(13) -0.0164(9) -0.0026(9) -0.0177(8)
C18 0.0531(10) 0.0502(10) 0.0712(12) -0.0091(8) 0.0061(8) -0.0197(8)
C19 0.0723(14) 0.0626(13) 0.0762(14) -0.0138(11) -0.0124(11) -0.0133(10)
F1 0.227(6) 0.091(2) 0.072(2) 0.0049(15) -0.046(3) -0.029(3)
F2 0.115(3) 0.197(6) 0.116(4) -0.097(4) -0.030(2) 0.063(3)
F3 0.144(4) 0.168(4) 0.101(3) -0.053(3) 0.000(2) -0.101(4)
F1' 0.156(6) 0.162(7) 0.083(4) -0.044(4) 0.032(4) -0.087(5)
F2' 0.231(9) 0.053(2) 0.103(4) -0.030(2) -0.033(6) -0.020(4)
F3' 0.097(4) 0.192(8) 0.144(6) -0.076(6) -0.061(4) 0.019(5)
N1 0.0470(7) 0.0407(7) 0.0506(8) -0.0038(6) 0.0018(6) -0.0118(5)
O1 0.0686(8) 0.0578(8) 0.0759(9) -0.0181(6) 0.0046(7) -0.0303(6)
O2 0.0733(8) 0.0590(7) 0.0408(6) -0.0041(5) 0.0023(6) -0.0143(6)
S1 0.0552(3) 0.0444(2) 0.0459(2) -0.00855(17) 0.00147(17) -0.01664(17)

loop_
_atom_type_symbol
_atom_type_description
_atom_type_scat_dispersion_real
_atom_type_scat_dispersion_imag
_atom_type_scat_source
C C 0.0033 0.0016 'International Tables Vol C Tables 4.2.6.8 and 6.1.1.4'
N N 0.0061 0.0033 'International Tables Vol C Tables 4.2.6.8 and 6.1.1.4'
O O 0.0106 0.0060 'International Tables Vol C Tables 4.2.6.8 and 6.1.1.4'
F F 0.0171 0.0103 'International Tables Vol C Tables 4.2.6.8 and 6.1.1.4'
S S 0.1246 0.1234 'International Tables Vol C Tables 4.2.6.8 and 6.1.1.4'
H H 0.0000 0.0000 'International Tables Vol C Tables 4.2.6.8 and 6.1.1.4'

loop_
_geom_angle_atom_site_label_1
_geom_angle_atom_site_label_2
_geom_angle_atom_site_label_3
_geom_angle
C2 C1 C6 119.99(16)
C2 C1 S1 119.38(13)
C6 C1 S1 120.60(13)
C3 C2 C1 119.28(16)
C3 C2 H2 120.4
C1 C2 H2 120.4
C2 C3 C4 121.62(17)
C2 C3 H3 119.2
C4 C3 H3 119.2
C5 C4 C3 118.13(17)
C5 C4 C7 121.07(18)
C3 C4 C7 120.79(18)
C4 C5 C6 121.52(17)
C4 C5 H5 119.2
C6 C5 H5 119.2
C5 C6 C1 119.44(17)
C5 C6 H6 120.3
C1 C6 H6 120.3
C4 C7 H7A 109.5
C4 C7 H7B 109.5
H7A C7 H7B 109.5
C4 C7 H7C 109.5
H7A C7 H7C 109.5
H7B C7 H7C 109.5
C9 C8 S1 114.31(12)
C9 C8 H8A 108.7
S1 C8 H8A 108.7
C9 C8 H8B 108.7
S1 C8 H8B 108.7
H8A C8 H8B 107.6
N1 C9 C10 107.63(15)
N1 C9 C8 121.45(14)
C10 C9 C8 130.92(16)
C9 C10 C11 107.42(17)
C9 C10 H10 126.3
C11 C10 H10 126.3
C12 C11 C10 108.32(16)
C12 C11 H11 125.8
C10 C11 H11 125.8
N1 C12 C11 106.52(15)
N1 C12 C13 122.27(15)
C11 C12 C13 131.19(15)
C18 C13 C14 117.39(16)
C18 C13 C12 120.52(15)
C14 C13 C12 122.08(15)
C15 C14 C13 121.26(16)
C15 C14 H14 119.4
C13 C14 H14 119.4
C14 C15 C16 120.68(18)
C14 C15 H15 119.7
C16 C15 H15 119.7
C15 C16 C17 118.93(17)
C15 C16 C19 120.04(18)
C17 C16 C19 121.03(17)
C18 C17 C16 120.45(16)
C18 C17 H17 119.8
C16 C17 H17 119.8
C17 C18 C13 121.18(17)
C17 C18 H18 119.4
C13 C18 H18 119.4
F3' C19 F2' 107.3(5)
F2 C19 F1 106.6(4)
F2 C19 F3 105.2(4)
F1 C19 F3 104.0(3)
F3' C19 F1' 103.5(6)
F2' C19 F1' 102.7(5)
F3' C19 C16 112.9(3)
F2' C19 C16 113.6(3)
F2 C19 C16 113.9(2)
F1 C19 C16 112.7(2)
F3 C19 C16 113.6(2)
F1' C19 C16 115.8(3)
C9 N1 C12 110.11(14)
C9 N1 H1 124.9
C12 N1 H1 124.9
O2 S1 O1 118.40(8)
O2 S1 C1 108.86(8)
O1 S1 C1 108.74(8)
O2 S1 C8 107.76(8)
O1 S1 C8 106.70(9)
C1 S1 C8 105.65(8)

loop_
_geom_bond_atom_site_label_1
_geom_bond_atom_site_label_2
_geom_bond_distance
C1 C2 1.385(2)
C1 C6 1.385(2)
C1 S1 1.7599(18)
C2 C3 1.381(3)
C2 H2 0.9500
C3 C4 1.383(3)
C3 H3 0.9500
C4 C5 1.377(3)
C4 C7 1.513(3)
C5 C6 1.383(3)
C5 H5 0.9500
C6 H6 0.9500
C7 H7A 0.9800
C7 H7B 0.9800
C7 H7C 0.9800
C8 C9 1.480(2)
C8 S1 1.7885(18)
C8 H8A 0.9900
C8 H8B 0.9900
C9 N1 1.367(2)
C9 C10 1.371(2)
C10 C11 1.402(3)
C10 H10 0.9500
C11 C12 1.379(3)
C11 H11 0.9500
C12 N1 1.373(2)
C12 C13 1.464(2)
C13 C18 1.395(2)
C13 C14 1.398(2)
C14 C15 1.375(3)
C14 H14 0.9500
C15 C16 1.383(2)
C15 H15 0.9500
C16 C17 1.385(3)
C16 C19 1.487(3)
C17 C18 1.382(3)
C17 H17 0.9500
C18 H18 0.9500
C19 F3' 1.264(5)
C19 F2' 1.269(6)
C19 F2 1.283(4)
C19 F1 1.295(4)
C19 F3 1.323(4)
C19 F1' 1.330(5)
N1 H1 0.8800
O1 S1 1.4420(13)
O2 S1 1.4395(14)
